data_7035778
loop_
_publ_author_name
'Chernyshev, Alexander N.'
'Chernysheva, Maria V.'
'Hirva, Pipsa'
'Kukushkin, Vadim Yu'
'Haukka, Matti'

_publ_section_title
;
 Weak aurophilic interactions in a series of Au(iii) double salts.
;
_journal_issue 32
_journal_name_full 'Dalton transactions (Cambridge, England : 2003)'
_journal_page_first 14523
_journal_page_last 14531
_journal_paper_doi 10.1039/c4dt03167a
_journal_volume 44
_journal_year 2015
_chemical_formula_moiety 'C10 H8 Au Cl2 N2, Au Cl4'
_chemical_formula_sum 'C10 H8 Au2 Cl6 N2'
_chemical_formula_weight 762.82
_chemical_name_systematic
;
 ?
;
_space_group_crystal_system monoclinic
_space_group_IT_number 14
_space_group_name_Hall '-P 2ybc'
_space_group_name_H-M_alt 'P 1 21/c 1'
_symmetry_space_group_name_Hall '-P 2ybc'
_symmetry_space_group_name_H-M 'P 1 21/c 1'
_atom_sites_solution_hydrogens geom
_audit_creation_method SHELXL-2014
_audit_update_record
;
2014-10-14 deposited with the CCDC.
2015-07-14 downloaded from the CCDC.
;
_cell_angle_alpha 90
_cell_angle_beta 90.988(3)
_cell_angle_gamma 90
_cell_formula_units_Z 4
_cell_length_a 14.2745(7)
_cell_length_b 7.3860(3)
_cell_length_c 15.4424(7)
_cell_measurement_reflns_used 9976
_cell_measurement_temperature 120(2)
_cell_measurement_theta_max 34.33
_cell_measurement_theta_min 2.64
_cell_volume 1627.87(13)
_computing_cell_refinement 'Denzo/Scalepack (Otwinowski & Minor, 1997)'
_computing_data_collection 'Collect (Bruker AXS BV, 1997-2008)'
_computing_data_reduction 'Denzo/Scalepack (Otwinowski & Minor, 1997)'
_computing_molecular_graphics 'CrystaMaker (CrystalMaker Software ltd., 2011)'
_computing_publication_material 'SHELXL-2014 (Sheldrick, 2014)'
_computing_structure_refinement 'SHELXL-2014 (Sheldrick, 2014)'
_computing_structure_solution 'SUPERFLIP (Palatinus & Chapuis, 2007)'
_diffrn_ambient_temperature 120(2)
_diffrn_detector_area_resol_mean 16
_diffrn_measured_fraction_theta_full 1.000
_diffrn_measured_fraction_theta_max 1.000
_diffrn_measurement_device '\k-geometry diffractometer'
_diffrn_measurement_device_type 'Bruker KAPPA APEX II CCD'
_diffrn_measurement_method '\f scans and \w scans with \k offset'
_diffrn_radiation_monochromator 'horizontally mounted graphite crystal'
_diffrn_radiation_type MoK\a
_diffrn_radiation_wavelength 0.71073
_diffrn_reflns_av_R_equivalents 0.0344
_diffrn_reflns_av_unetI/netI 0.0304
_diffrn_reflns_laue_measured_fraction_full 1.000
_diffrn_reflns_laue_measured_fraction_max 1.000
_diffrn_reflns_limit_h_max 20
_diffrn_reflns_limit_h_min -20
_diffrn_reflns_limit_k_max 10
_diffrn_reflns_limit_k_min -10
_diffrn_reflns_limit_l_max 22
_diffrn_reflns_limit_l_min -22
_diffrn_reflns_number 20008
_diffrn_reflns_point_group_measured_fraction_full 1.000
_diffrn_reflns_point_group_measured_fraction_max 1.000
_diffrn_reflns_theta_full 25.242
_diffrn_reflns_theta_max 30.997
_diffrn_reflns_theta_min 1.427
_diffrn_source 'fine-focus sealed tube'
_exptl_absorpt_coefficient_mu 18.976
_exptl_absorpt_correction_T_max 0.3622
_exptl_absorpt_correction_T_min 0.0472
_exptl_absorpt_correction_type numerical
_exptl_absorpt_process_details
;
SADABS-2008/1 (Bruker, 2008)
Additional spherical absorption correction applied with mu*r =  0.0000
Lambda/2 correction factor = 0.0015
;
_exptl_crystal_colour yellow
_exptl_crystal_density_diffrn 3.112
_exptl_crystal_description block
_exptl_crystal_F_000 1368
_exptl_crystal_size_max 0.326
_exptl_crystal_size_mid 0.195
_exptl_crystal_size_min 0.120
_refine_diff_density_max 1.725
_refine_diff_density_min -2.127
_refine_diff_density_rms 0.205
_refine_ls_extinction_method none
_refine_ls_goodness_of_fit_ref 1.073
_refine_ls_hydrogen_treatment constr
_refine_ls_matrix_type full
_refine_ls_number_parameters 181
_refine_ls_number_reflns 5188
_refine_ls_number_restraints 0
_refine_ls_restrained_S_all 1.073
_refine_ls_R_factor_all 0.0286
_refine_ls_R_factor_gt 0.0215
_refine_ls_shift/su_max 0.001
_refine_ls_shift/su_mean 0.000
_refine_ls_structure_factor_coef Fsqd
_refine_ls_weighting_details 'w=1/[\s^2^(Fo^2^)+(0.0141P)^2^+4.3315P] where P=(Fo^2^+2Fc^2^)/3'
_refine_ls_weighting_scheme calc
_refine_ls_wR_factor_gt 0.0462
_refine_ls_wR_factor_ref 0.0487
_reflns_Friedel_coverage 0.000
_reflns_number_gt 4587
_reflns_number_total 5188
_reflns_threshold_expression 'I > 2\s(I)'
_cod_data_source_file c4dt03167a2.cif
_cod_data_source_block 1
_cod_depositor_comments 'Adding full bibliography for 7035778--7035794.cif.'
_cod_database_code 7035778
_shelx_space_group_comment
;
The symmetry employed for this shelxl refinement is uniquely defined
by the following loop, which should always be used as a source of
symmetry information in preference to the above space-group names.
They are only intended as comments.
;
_shelx_estimated_absorpt_t_min 0.063
_shelx_estimated_absorpt_t_max 0.209
_shelxl_version_number 2014-3

loop_
_space_group_symop_operation_xyz
'x, y, z'
'-x, y+1/2, -z+1/2'
'-x, -y, -z'
'x, -y-1/2, z-1/2'

loop_
_atom_site_label
_atom_site_type_symbol
_atom_site_fract_x
_atom_site_fract_y
_atom_site_fract_z
_atom_site_U_iso_or_equiv
_atom_site_adp_type
_atom_site_occupancy
_atom_site_site_symmetry_order
_atom_site_calc_flag
_atom_site_refinement_flags_posn
_atom_site_refinement_flags_adp
Au1 Au 0.23585(2) 0.33208(2) 0.48125(2) 0.01493(4) Uani 1 1 d . .
Au2 Au 0.26423(2) 0.62317(2) -0.08158(2) 0.01684(4) Uani 1 1 d . .
Cl5 Cl 0.26321(8) 0.49963(14) -0.21686(7) 0.0283(2) Uani 1 1 d . .
Cl1 Cl 0.32883(7) 0.24574(14) 0.59355(6) 0.02330(19) Uani 1 1 d . .
Cl3 Cl 0.26454(7) 0.75998(14) 0.05128(6) 0.02429(19) Uani 1 1 d . .
Cl4 Cl 0.42375(7) 0.62041(14) -0.07858(7) 0.0249(2) Uani 1 1 d . .
Cl2 Cl 0.11046(8) 0.29266(16) 0.56541(7) 0.0290(2) Uani 1 1 d . .
Cl6 Cl 0.10508(8) 0.62501(17) -0.08260(8) 0.0344(3) Uani 1 1 d . .
N2 N 0.1601(2) 0.4090(4) 0.37461(19) 0.0169(6) Uani 1 1 d . .
N1 N 0.3427(2) 0.3823(4) 0.39965(19) 0.0141(6) Uani 1 1 d . .
C1 C 0.4342(3) 0.3582(5) 0.4183(3) 0.0193(7) Uani 1 1 d . .
H1C H 0.4523 0.3067 0.4724 0.023 Uiso 1 1 calc R U
C7 C 0.1713(3) 0.5189(5) 0.2305(2) 0.0218(8) Uani 1 1 d . .
H7C H 0.2085 0.5576 0.1836 0.026 Uiso 1 1 calc R U
C6 C 0.2133(3) 0.4640(5) 0.3078(2) 0.0162(7) Uani 1 1 d . .
C4 C 0.3815(3) 0.5092(5) 0.2631(2) 0.0199(7) Uani 1 1 d . .
H4C H 0.3623 0.5629 0.2098 0.024 Uiso 1 1 calc R U
C5 C 0.3153(3) 0.4543(5) 0.3222(2) 0.0152(7) Uani 1 1 d . .
C2 C 0.5022(3) 0.4069(6) 0.3604(3) 0.0235(8) Uani 1 1 d . .
H2C H 0.5666 0.3868 0.3740 0.028 Uiso 1 1 calc R U
C10 C 0.0665(3) 0.4078(6) 0.3680(3) 0.0227(8) Uani 1 1 d . .
H10C H 0.0305 0.3702 0.4159 0.027 Uiso 1 1 calc R U
C3 C 0.4759(3) 0.4852(6) 0.2824(3) 0.0250(8) Uani 1 1 d . .
H3C H 0.5220 0.5221 0.2424 0.030 Uiso 1 1 calc R U
C8 C 0.0749(3) 0.5167(6) 0.2226(3) 0.0267(9) Uani 1 1 d . .
H8C H 0.0453 0.5533 0.1698 0.032 Uiso 1 1 calc R U
C9 C 0.0214(3) 0.4612(6) 0.2915(3) 0.0281(9) Uani 1 1 d . .
H9C H -0.0450 0.4594 0.2867 0.034 Uiso 1 1 calc R U

loop_
_atom_site_aniso_label
_atom_site_aniso_U_11
_atom_site_aniso_U_22
_atom_site_aniso_U_33
_atom_site_aniso_U_23
_atom_site_aniso_U_13
_atom_site_aniso_U_12
Au1 0.01708(7) 0.01369(6) 0.01406(6) -0.00040(4) 0.00168(5) -0.00148(5)
Au2 0.01868(7) 0.01301(7) 0.01870(7) 0.00333(5) -0.00306(5) -0.00059(5)
Cl5 0.0390(6) 0.0242(5) 0.0215(5) -0.0023(4) -0.0067(4) -0.0002(4)
Cl1 0.0299(5) 0.0236(5) 0.0164(4) 0.0037(3) -0.0027(3) -0.0005(4)
Cl3 0.0330(5) 0.0200(4) 0.0199(4) 0.0012(3) 0.0011(4) 0.0014(4)
Cl4 0.0187(4) 0.0303(5) 0.0257(5) -0.0012(4) -0.0005(3) -0.0014(4)
Cl2 0.0263(5) 0.0339(6) 0.0271(5) 0.0053(4) 0.0114(4) -0.0022(4)
Cl6 0.0183(5) 0.0371(6) 0.0475(7) 0.0036(5) -0.0056(4) -0.0010(4)
N2 0.0175(15) 0.0185(15) 0.0146(14) -0.0039(11) -0.0007(11) 0.0010(12)
N1 0.0156(14) 0.0151(14) 0.0116(13) -0.0015(10) 0.0008(10) -0.0011(11)
C1 0.0145(17) 0.0192(18) 0.0241(19) -0.0028(14) -0.0010(14) 0.0002(14)
C7 0.028(2) 0.0209(19) 0.0164(17) -0.0025(13) -0.0032(15) 0.0027(16)
C6 0.0183(17) 0.0134(16) 0.0169(16) -0.0011(12) 0.0004(13) 0.0007(13)
C4 0.0229(19) 0.0209(18) 0.0161(17) -0.0012(13) 0.0029(14) -0.0049(15)
C5 0.0187(17) 0.0133(16) 0.0135(15) -0.0026(12) -0.0003(13) -0.0010(13)
C2 0.0177(18) 0.0209(19) 0.032(2) -0.0062(16) 0.0012(15) -0.0013(15)
C10 0.0159(17) 0.025(2) 0.027(2) -0.0064(16) 0.0012(14) -0.0003(15)
C3 0.026(2) 0.023(2) 0.025(2) -0.0063(15) 0.0086(16) -0.0059(17)
C8 0.030(2) 0.024(2) 0.026(2) -0.0057(16) -0.0114(17) 0.0087(17)
C9 0.0210(19) 0.030(2) 0.033(2) -0.0112(17) -0.0091(17) 0.0066(17)

loop_
_atom_type_symbol
_atom_type_description
_atom_type_scat_dispersion_real
_atom_type_scat_dispersion_imag
_atom_type_scat_source
C C 0.0033 0.0016 'International Tables Vol C Tables 4.2.6.8 and 6.1.1.4'
H H 0.0000 0.0000 'International Tables Vol C Tables 4.2.6.8 and 6.1.1.4'
Au Au -2.0133 8.8022 'International Tables Vol C Tables 4.2.6.8 and 6.1.1.4'
Cl Cl 0.1484 0.1585 'International Tables Vol C Tables 4.2.6.8 and 6.1.1.4'
N N 0.0061 0.0033 'International Tables Vol C Tables 4.2.6.8 and 6.1.1.4'

loop_
_geom_angle_atom_site_label_1
_geom_angle_atom_site_label_2
_geom_angle_atom_site_label_3
_geom_angle
N1 Au1 N2 80.85(12)
N1 Au1 Cl2 175.34(9)
N2 Au1 Cl2 94.98(10)
N1 Au1 Cl1 95.19(8)
N2 Au1 Cl1 175.96(10)
Cl2 Au1 Cl1 89.01(4)
Cl6 Au2 Cl4 179.21(4)
Cl6 Au2 Cl5 90.32(4)
Cl4 Au2 Cl5 90.32(4)
Cl6 Au2 Cl3 89.43(4)
Cl4 Au2 Cl3 89.96(4)
Cl5 Au2 Cl3 177.37(4)
C10 N2 C6 121.1(3)
C10 N2 Au1 125.1(3)
C6 N2 Au1 113.8(2)
C1 N1 C5 120.3(3)
C1 N1 Au1 125.5(3)
C5 N1 Au1 114.2(2)
N1 C1 C2 121.3(4)
N1 C1 H1C 119.4
C2 C1 H1C 119.4
C8 C7 C6 119.3(4)
C8 C7 H7C 120.3
C6 C7 H7C 120.3
N2 C6 C7 120.2(4)
N2 C6 C5 115.9(3)
C7 C6 C5 123.9(4)
C5 C4 C3 119.5(4)
C5 C4 H4C 120.2
C3 C4 H4C 120.2
N1 C5 C4 120.3(3)
N1 C5 C6 114.9(3)
C4 C5 C6 124.8(3)
C1 C2 C3 119.3(4)
C1 C2 H2C 120.3
C3 C2 H2C 120.3
N2 C10 C9 120.6(4)
N2 C10 H10C 119.7
C9 C10 H10C 119.7
C2 C3 C4 119.3(4)
C2 C3 H3C 120.3
C4 C3 H3C 120.3
C7 C8 C9 119.8(4)
C7 C8 H8C 120.1
C9 C8 H8C 120.1
C8 C9 C10 118.9(4)
C8 C9 H9C 120.5
C10 C9 H9C 120.5

loop_
_geom_bond_atom_site_label_1
_geom_bond_atom_site_label_2
_geom_bond_distance
Au1 N1 2.029(3)
Au1 N2 2.035(3)
Au1 Cl2 2.2490(11)
Au1 Cl1 2.2575(9)
Au2 Cl6 2.2716(11)
Au2 Cl4 2.2768(10)
Au2 Cl5 2.2795(10)
Au2 Cl3 2.2869(10)
N2 C10 1.338(5)
N2 C6 1.354(5)
N1 C1 1.345(5)
N1 C5 1.360(4)
C1 C2 1.379(6)
C1 H1C 0.9500
C7 C8 1.379(6)
C7 C6 1.387(5)
C7 H7C 0.9500
C6 C5 1.470(5)
C4 C5 1.386(5)
C4 C3 1.386(6)
C4 H4C 0.9500
C2 C3 1.383(6)
C2 H2C 0.9500
C10 C9 1.392(6)
C10 H10C 0.9500
C3 H3C 0.9500
C8 C9 1.383(7)
C8 H8C 0.9500
C9 H9C 0.9500

loop_
_geom_torsion_atom_site_label_1
_geom_torsion_atom_site_label_2
_geom_torsion_atom_site_label_3
_geom_torsion_atom_site_label_4
_geom_torsion
C5 N1 C1 C2 0.6(5)
Au1 N1 C1 C2 -175.9(3)
C10 N2 C6 C7 -0.6(6)
Au1 N2 C6 C7 179.4(3)
C10 N2 C6 C5 -178.4(3)
Au1 N2 C6 C5 1.6(4)
C8 C7 C6 N2 0.0(6)
C8 C7 C6 C5 177.6(4)
C1 N1 C5 C4 -2.2(5)
Au1 N1 C5 C4 174.6(3)
C1 N1 C5 C6 176.7(3)
Au1 N1 C5 C6 -6.4(4)
C3 C4 C5 N1 2.0(6)
C3 C4 C5 C6 -176.9(4)
N2 C6 C5 N1 3.2(5)
C7 C6 C5 N1 -174.5(3)
N2 C6 C5 C4 -177.9(3)
C7 C6 C5 C4 4.4(6)
N1 C1 C2 C3 1.3(6)
C6 N2 C10 C9 0.8(6)
Au1 N2 C10 C9 -179.2(3)
C1 C2 C3 C4 -1.5(6)
C5 C4 C3 C2 -0.1(6)
C6 C7 C8 C9 0.4(6)
C7 C8 C9 C10 -0.2(6)
N2 C10 C9 C8 -0.4(6)
